data_4311530
loop_
_publ_author_name
'Akira Wada'
'Yasutaka Honda'
'Syuhei Yamaguchi'
'Shigenori Nagatomo'
'Teizo Kitagawa'
'Koichiro Jitsukawa'
'Hideki Masuda'

_publ_contact_author_address
;
       Department of Applied Chemistry
       Graduate School of Engineering
       Nagoya Institute of Technology
       Gokiso-cho, Showa-ku, Nagoya 466 - 8555
       Japan
;
_publ_contact_author_email ' masuda@ach.nitech.ac.jp '
_publ_contact_author_fax ' +81-52-735-5209 '
_publ_contact_author_name ' Hideki Masuda '
_publ_contact_author_phone ' +81-52-735-5228 '
_publ_section_title
;
 Steric and Hydrogen-Bonding Effects on the Stability of Copper Complexes
 with Small Molecules
;
_journal_name_full 'Inorganic Chemistry'
_journal_page_first 5725
_journal_page_last 5735
_journal_paper_doi 10.1021/ic0496572
_journal_volume 43
_journal_year 2004
_chemical_formula_sum 'C18 H18 Cl Cu N7 O4'
_chemical_formula_weight 495.38
_space_group_IT_number 14
_symmetry_cell_setting monoclinic
_symmetry_Int_Tables_number 14
_symmetry_space_group_name_Hall '-P 2ybc'
_symmetry_space_group_name_H-M 'P 1 21/c 1'
_audit_creation_date 'Thu Jan 22 16:38:57 2004'
_audit_creation_method 'by teXsan'
_cell_angle_alpha 90
_cell_angle_beta 94.668(9)
_cell_angle_gamma 90
_cell_formula_units_Z 4
_cell_length_a 15.22(1)
_cell_length_b 9.038(7)
_cell_length_c 14.94(1)
_cell_measurement_reflns_used 2608
_cell_measurement_temperature 173.2
_cell_measurement_theta_max 27.5
_cell_measurement_theta_min 3.0
_cell_volume 2048(2)
_computing_cell_refinement CRYSTALCLEAR
_computing_data_collection CRYSTALCLEAR
_computing_data_reduction 'teXsan Ver. 1.11'
_computing_publication_material 'teXsan Ver. 1.11'
_computing_structure_refinement 'teXsan Ver. 1.10'
_computing_structure_solution SIR92
_diffrn_detector_area_resol_mean 14.62
_diffrn_measured_fraction_theta_full 0.9751
_diffrn_measured_fraction_theta_max 0.9751
_diffrn_measurement_device_type 'Rigaku/MSC Mercury CCD'
_diffrn_measurement_method \w
_diffrn_radiation_type 'Mo K\a'
_diffrn_radiation_wavelength 0.7107
_diffrn_reflns_av_R_equivalents 0.069
_diffrn_reflns_limit_h_max 16
_diffrn_reflns_limit_h_min -19
_diffrn_reflns_limit_k_max 11
_diffrn_reflns_limit_k_min -11
_diffrn_reflns_limit_l_max 19
_diffrn_reflns_limit_l_min -18
_diffrn_reflns_number 340
_diffrn_reflns_theta_full 27.48
_diffrn_reflns_theta_max 27.48
_exptl_absorpt_coefficient_mu 1.239
_exptl_absorpt_correction_T_max 0.883
_exptl_absorpt_correction_T_min 0.752
_exptl_absorpt_correction_type multi-scan
_exptl_absorpt_process_details '(Jacobson, 1998)'
_exptl_crystal_colour Green
_exptl_crystal_density_diffrn 1.606
_exptl_crystal_density_method 'not measured'
_exptl_crystal_description Block
_exptl_crystal_size_max 0.200
_exptl_crystal_size_mid 0.200
_exptl_crystal_size_min 0.100
_refine_diff_density_max 1.35
_refine_diff_density_min -0.77
_refine_ls_extinction_method none
_refine_ls_goodness_of_fit_ref 1.163
_refine_ls_hydrogen_treatment noref
_refine_ls_number_parameters 280
_refine_ls_number_reflns 2133
_refine_ls_R_factor_gt 0.0947
_refine_ls_shift/su_max 0.0001
_refine_ls_structure_factor_coef Fsqd
_refine_ls_weighting_details 'w = 1/[\s^2^(Fo^2^) + (0.05000(Max(Fo^2^,0) + 2Fc^2^)/3)^2^]'
_refine_ls_weighting_scheme calc
_refine_ls_wR_factor_ref 0.1432
_reflns_number_gt 2133
_reflns_number_total 4580
_reflns_threshold_expression F^2^>2.0\s(F^2^)
_cod_data_source_file ic0496572si20040315_080303.cif
_cod_data_source_block 4a
_cod_original_formula_sum 'C18 H18 Cl Cu N7 O4 '
_cod_database_code 4311530

loop_
_symmetry_equiv_pos_as_xyz
x,y,z
-x,1/2+y,1/2-z
-x,-y,-z
x,1/2-y,1/2+z

loop_
_atom_site_label
_atom_site_type_symbol
_atom_site_fract_x
_atom_site_fract_y
_atom_site_fract_z
_atom_site_U_iso_or_equiv
_atom_site_adp_type
_atom_site_occupancy
_atom_site_calc_flag
_atom_site_refinement_flags
_atom_site_disorder_assembly
_atom_site_disorder_group
Cu(1) Cu 0.30536(7) 0.1544(2) 0.93079(8) 0.0189(3) Uani 1.00 d . . .
Cl(1) Cl 0.0961(1) -0.2471(3) 0.9430(2) 0.0243(7) Uani 1.00 d . . .
O(1) O 0.1314(4) -0.3304(9) 0.8723(5) 0.041(2) Uani 1.00 d . . .
O(2) O 0.0437(4) -0.3448(10) 0.9918(5) 0.048(3) Uani 1.00 d . . .
O(3) O 0.0423(4) -0.1274(8) 0.9051(5) 0.036(2) Uani 1.00 d . . .
O(4) O 0.1665(5) -0.1913(9) 1.0012(6) 0.066(3) Uani 1.00 d . . .
N(1) N 0.2010(4) 0.2668(10) 0.9723(5) 0.019(2) Uani 1.00 d . . .
N(2) N 0.3578(4) 0.3672(10) 0.9299(5) 0.022(2) Uani 1.00 d . . .
N(3) N 0.3000(4) 0.0612(10) 1.0569(5) 0.021(2) Uani 1.00 d . . .
N(4) N 0.2106(5) 0.0913(9) 0.8309(5) 0.019(2) Uani 1.00 d . . .
N(5) N 0.4113(5) 0.055(1) 0.8994(6) 0.030(3) Uani 1.00 d . . .
N(6) N 0.4213(5) -0.008(1) 0.8312(7) 0.033(3) Uani 1.00 d . . .
N(7) N 0.4338(6) -0.079(1) 0.7678(7) 0.063(4) Uani 1.00 d . . .
C(1) C 0.2349(6) 0.404(1) 1.0196(7) 0.026(3) Uani 1.00 d . . .
C(2) C 0.3122(5) 0.465(1) 0.9743(7) 0.018(3) Uani 1.00 d . . .
C(3) C 0.3380(6) 0.610(1) 0.9840(7) 0.028(3) Uani 1.00 d . . .
C(4) C 0.4111(6) 0.659(1) 0.9420(7) 0.033(3) Uani 1.00 d . . .
C(5) C 0.4567(6) 0.558(1) 0.8948(8) 0.033(4) Uani 1.00 d . . .
C(6) C 0.4285(6) 0.414(1) 0.8888(7) 0.027(3) Uani 1.00 d . . .
C(7) C 0.1563(5) 0.170(1) 1.0340(6) 0.025(3) Uani 1.00 d . . .
C(8) C 0.2228(5) 0.081(1) 1.0913(6) 0.021(3) Uani 1.00 d . . .
C(9) C 0.2032(6) 0.019(1) 1.1725(7) 0.024(3) Uani 1.00 d . . .
C(10) C 0.2674(7) -0.067(1) 1.2183(7) 0.032(3) Uani 1.00 d . . .
C(11) C 0.3459(6) -0.093(1) 1.1826(6) 0.025(3) Uani 1.00 d . . .
C(12) C 0.3617(6) -0.024(1) 1.1025(7) 0.028(3) Uani 1.00 d . . .
C(13) C 0.1423(5) 0.304(1) 0.8909(7) 0.023(3) Uani 1.00 d . . .
C(14) C 0.1389(6) 0.176(1) 0.8257(6) 0.021(3) Uani 1.00 d . . .
C(15) C 0.0687(6) 0.152(1) 0.7624(7) 0.029(3) Uani 1.00 d . . .
C(16) C 0.0726(7) 0.036(1) 0.7054(8) 0.036(4) Uani 1.00 d . . .
C(17) C 0.1443(7) -0.056(1) 0.7107(7) 0.037(4) Uani 1.00 d . . .
C(18) C 0.2116(6) -0.025(1) 0.7759(7) 0.028(3) Uani 1.00 d . . .
H(1) H 0.1880 0.4785 1.0193 0.0333 Uiso 1.00 calc . . .
H(2) H 0.2514 0.3834 1.0822 0.0333 Uiso 1.00 calc . . .
H(3) H 0.3055 0.6789 1.0194 0.0345 Uiso 1.00 calc . . .
H(4) H 0.4307 0.7657 0.9444 0.0389 Uiso 1.00 calc . . .
H(5) H 0.5099 0.5886 0.8661 0.0384 Uiso 1.00 calc . . .
H(6) H 0.4619 0.3454 0.8539 0.0336 Uiso 1.00 calc . . .
H(7) H 0.1206 0.2275 1.0711 0.0317 Uiso 1.00 calc . . .
H(8) H 0.1165 0.1034 0.9992 0.0317 Uiso 1.00 calc . . .
H(9) H 0.1449 0.0329 1.1945 0.0293 Uiso 1.00 calc . . .
H(10) H 0.2555 -0.1098 1.2769 0.0378 Uiso 1.00 calc . . .
H(11) H 0.3907 -0.1579 1.2133 0.0336 Uiso 1.00 calc . . .
H(12) H 0.4193 -0.0376 1.0792 0.0320 Uiso 1.00 calc . . .
H(13) H 0.0845 0.3294 0.9070 0.0273 Uiso 1.00 calc . . .
H(14) H 0.1654 0.3919 0.8625 0.0273 Uiso 1.00 calc . . .
H(15) H 0.0174 0.2188 0.7592 0.0347 Uiso 1.00 calc . . .
H(16) H 0.0242 0.0162 0.6612 0.0419 Uiso 1.00 calc . . .
H(17) H 0.1479 -0.1432 0.6687 0.0450 Uiso 1.00 calc . . .
H(18) H 0.2622 -0.0925 0.7836 0.0371 Uiso 1.00 calc . . .

loop_
_atom_site_aniso_label
_atom_site_aniso_U_11
_atom_site_aniso_U_22
_atom_site_aniso_U_33
_atom_site_aniso_U_12
_atom_site_aniso_U_13
_atom_site_aniso_U_23
Cu(1) 0.0170(6) 0.0211(8) 0.0189(7) 0.0026(8) 0.0026(5) -0.0024(8)
Cl(1) 0.019(1) 0.021(2) 0.032(2) 0.002(1) 0.000(1) -0.001(1)
O(1) 0.053(4) 0.037(5) 0.035(5) 0.011(5) 0.021(4) 0.000(5)
O(2) 0.049(4) 0.049(6) 0.050(5) 0.003(5) 0.023(4) 0.025(5)
O(3) 0.033(4) 0.026(5) 0.048(5) 0.015(4) 0.013(3) 0.022(4)
O(4) 0.039(4) 0.051(7) 0.101(7) 0.004(5) -0.039(5) -0.035(6)
N(1) 0.015(4) 0.024(6) 0.019(5) 0.003(4) 0.001(3) -0.004(4)
N(2) 0.017(4) 0.027(6) 0.022(5) 0.006(4) -0.004(3) 0.007(5)
N(3) 0.013(4) 0.030(6) 0.022(5) -0.001(4) 0.006(3) -0.001(4)
N(4) 0.022(4) 0.016(5) 0.020(5) 0.000(4) 0.005(4) -0.001(4)
N(5) 0.023(4) 0.035(7) 0.034(6) 0.013(5) 0.004(4) -0.010(5)
N(6) 0.023(5) 0.038(7) 0.039(7) -0.004(5) 0.010(5) -0.003(6)
N(7) 0.055(6) 0.079(10) 0.061(8) -0.022(7) 0.036(6) -0.045(7)
C(1) 0.026(5) 0.025(7) 0.026(6) 0.004(5) 0.002(5) -0.011(5)
C(2) 0.006(4) 0.025(7) 0.023(6) 0.006(5) -0.006(4) -0.004(5)
C(3) 0.031(6) 0.021(7) 0.030(7) 0.003(5) -0.001(5) -0.007(5)
C(4) 0.037(6) 0.018(7) 0.042(7) -0.008(7) -0.008(5) 0.005(7)
C(5) 0.022(5) 0.024(8) 0.052(8) -0.003(6) -0.004(5) 0.013(7)
C(6) 0.022(5) 0.042(8) 0.018(6) 0.009(6) 0.004(4) 0.005(6)
C(7) 0.021(5) 0.034(7) 0.021(6) 0.008(6) 0.011(4) 0.002(6)
C(8) 0.017(5) 0.020(7) 0.024(6) 0.000(5) 0.000(4) -0.003(5)
C(9) 0.031(5) 0.022(7) 0.022(6) 0.003(5) 0.012(5) -0.007(5)
C(10) 0.048(6) 0.028(8) 0.020(6) 0.009(6) -0.003(5) -0.001(6)
C(11) 0.036(6) 0.033(8) 0.006(5) 0.008(6) 0.005(4) -0.006(5)
C(12) 0.013(5) 0.035(8) 0.034(7) -0.006(5) -0.011(5) -0.005(6)
C(13) 0.018(5) 0.019(7) 0.032(6) 0.009(5) 0.001(4) 0.015(5)
C(14) 0.022(5) 0.023(7) 0.018(6) -0.007(5) 0.004(4) 0.000(5)
C(15) 0.025(5) 0.026(7) 0.036(7) 0.000(6) 0.001(5) 0.012(7)
C(16) 0.031(6) 0.033(8) 0.043(8) -0.010(6) -0.014(6) 0.009(7)
C(17) 0.049(7) 0.030(8) 0.032(7) -0.015(7) 0.003(6) 0.010(6)
C(18) 0.020(5) 0.030(8) 0.033(7) 0.007(5) -0.005(5) -0.003(6)

loop_
_atom_type_symbol
_atom_type_description
_atom_type_scat_dispersion_real
_atom_type_scat_dispersion_imag
_atom_type_scat_source
C C 0.003 0.002
;International Tables for Crystallography
(1992, Vol. C, Tables 4.2.6.8 and 6.1.1.1)
;
H H 0.000 0.000
;International Tables for Crystallography
(1992, Vol. C, Table 6.1.1.2)
;
Cl Cl 0.148 0.159
;International Tables for Crystallography
(1992, Vol. C, Tables 4.2.6.8 and 6.1.1.1)
;
Cu Cu 0.320 1.265
;International Tables for Crystallography
(1992, Vol. C, Tables 4.2.6.8 and 6.1.1.1)
;
N N 0.006 0.003
;International Tables for Crystallography
(1992, Vol. C, Tables 4.2.6.8 and 6.1.1.1)
;
O O 0.011 0.006
;International Tables for Crystallography
(1992, Vol. C, Tables 4.2.6.8 and 6.1.1.1)
;

loop_
_geom_angle_atom_site_label_1
_geom_angle_atom_site_label_2
_geom_angle_atom_site_label_3
_geom_angle
_geom_angle_site_symmetry_1
_geom_angle_site_symmetry_2
_geom_angle_site_symmetry_3
_geom_angle_publ_flag
N(1) Cu(1) N(2) 81.3(3) . . . yes
N(1) Cu(1) N(3) 80.5(3) . . . yes
N(1) Cu(1) N(4) 80.9(3) . . . yes
N(1) Cu(1) N(5) 175.1(3) . . . yes
N(2) Cu(1) N(3) 115.1(3) . . . yes
N(2) Cu(1) N(4) 119.7(3) . . . yes
N(2) Cu(1) N(5) 95.7(3) . . . yes
N(3) Cu(1) N(4) 117.8(3) . . . yes
N(3) Cu(1) N(5) 97.3(3) . . . yes
N(4) Cu(1) N(5) 104.1(3) . . . yes
O(1) Cl(1) O(2) 108.0(5) . . . yes
O(1) Cl(1) O(3) 109.8(5) . . . yes
O(1) Cl(1) O(4) 109.2(5) . . . yes
O(2) Cl(1) O(3) 109.9(4) . . . yes
O(2) Cl(1) O(4) 109.5(5) . . . yes
O(3) Cl(1) O(4) 110.5(5) . . . yes
Cu(1) N(1) C(1) 108.1(5) . . . yes
Cu(1) N(1) C(7) 107.8(6) . . . yes
Cu(1) N(1) C(13) 107.3(6) . . . yes
C(1) N(1) C(7) 110.8(8) . . . yes
C(1) N(1) C(13) 111.1(8) . . . yes
C(7) N(1) C(13) 111.6(7) . . . yes
Cu(1) N(2) C(2) 113.2(6) . . . yes
Cu(1) N(2) C(6) 127.9(8) . . . yes
C(2) N(2) C(6) 118.9(9) . . . yes
Cu(1) N(3) C(8) 113.5(6) . . . yes
Cu(1) N(3) C(12) 127.7(6) . . . yes
C(8) N(3) C(12) 118.6(9) . . . yes
Cu(1) N(4) C(14) 113.7(7) . . . yes
Cu(1) N(4) C(18) 128.1(6) . . . yes
C(14) N(4) C(18) 118.1(8) . . . yes
Cu(1) N(5) N(6) 126.8(7) . . . yes
N(5) N(6) N(7) 175(1) . . . yes
N(1) C(1) C(2) 110.1(8) . . . yes
N(2) C(2) C(1) 115.8(9) . . . yes
N(2) C(2) C(3) 122.1(9) . . . yes
C(1) C(2) C(3) 122.0(10) . . . yes
C(2) C(3) C(4) 119(1) . . . yes
C(3) C(4) C(5) 118(1) . . . yes
C(4) C(5) C(6) 119.8(10) . . . yes
N(2) C(6) C(5) 121(1) . . . yes
N(1) C(7) C(8) 110.5(7) . . . yes
N(3) C(8) C(7) 115.2(9) . . . yes
N(3) C(8) C(9) 122.8(9) . . . yes
C(7) C(8) C(9) 122.0(8) . . . yes
C(8) C(9) C(10) 117.7(9) . . . yes
C(9) C(10) C(11) 120.4(10) . . . yes
C(10) C(11) C(12) 118.6(9) . . . yes
N(3) C(12) C(11) 121.9(9) . . . yes
N(1) C(13) C(14) 109.9(8) . . . yes
N(4) C(14) C(13) 114.8(8) . . . yes
N(4) C(14) C(15) 122.1(10) . . . yes
C(13) C(14) C(15) 123.0(10) . . . yes
C(14) C(15) C(16) 118.6(10) . . . yes
C(15) C(16) C(17) 120.7(10) . . . yes
C(16) C(17) C(18) 117(1) . . . yes
N(4) C(18) C(17) 123.1(10) . . . yes

loop_
_geom_bond_atom_site_label_1
_geom_bond_atom_site_label_2
_geom_bond_distance
_geom_bond_site_symmetry_1
_geom_bond_site_symmetry_2
_geom_bond_publ_flag
Cu(1) N(1) 2.025(7) . . yes
Cu(1) N(2) 2.083(9) . . yes
Cu(1) N(3) 2.071(8) . . yes
Cu(1) N(4) 2.070(7) . . yes
Cu(1) N(5) 1.937(8) . . yes
Cl(1) O(1) 1.437(7) . . yes
Cl(1) O(2) 1.429(7) . . yes
Cl(1) O(3) 1.445(7) . . yes
Cl(1) O(4) 1.415(7) . . yes
N(1) C(1) 1.50(1) . . yes
N(1) C(7) 1.48(1) . . yes
N(1) C(13) 1.49(1) . . yes
N(2) C(2) 1.33(1) . . yes
N(2) C(6) 1.35(1) . . yes
N(3) C(8) 1.33(1) . . yes
N(3) C(12) 1.36(1) . . yes
N(4) C(14) 1.33(1) . . yes
N(4) C(18) 1.34(1) . . yes
N(5) N(6) 1.19(1) . . yes
N(6) N(7) 1.17(1) . . yes
C(1) C(2) 1.51(1) . . yes
C(2) C(3) 1.37(1) . . yes
C(3) C(4) 1.39(1) . . yes
C(4) C(5) 1.38(1) . . yes
C(5) C(6) 1.37(1) . . yes
C(7) C(8) 1.50(1) . . yes
C(8) C(9) 1.39(1) . . yes
C(9) C(10) 1.39(1) . . yes
C(10) C(11) 1.37(1) . . yes
C(11) C(12) 1.39(1) . . yes
C(13) C(14) 1.51(1) . . yes
C(14) C(15) 1.38(1) . . yes
C(15) C(16) 1.36(2) . . yes
C(16) C(17) 1.37(1) . . yes
C(17) C(18) 1.38(1) . . yes

loop_
_geom_contact_atom_site_label_1
_geom_contact_atom_site_label_2
_geom_contact_distance
_geom_contact_site_symmetry_1
_geom_contact_site_symmetry_2
_geom_contact_publ_flag
O(1) C(13) 3.32(1) . 1_545 ?
O(1) C(10) 3.35(1) . 4_544 ?
O(1) C(18) 3.38(1) . . ?
O(1) C(16) 3.44(1) . 2_546 ?
O(1) C(17) 3.48(1) . . ?
O(1) C(3) 3.48(1) . 1_545 ?
O(1) C(15) 3.52(1) . 2_546 ?
O(1) C(1) 3.54(1) . 1_545 ?
O(1) C(2) 3.55(1) . 1_545 ?
O(2) O(2) 3.12(2) . 3_547 ?
O(2) C(7) 3.42(1) . 3_557 ?
O(2) C(13) 3.47(1) . 3_557 ?
O(2) C(16) 3.48(1) . 2_546 ?
O(3) C(7) 3.25(1) . 3_557 ?
O(3) C(15) 3.35(1) . . ?
O(3) C(14) 3.38(1) . . ?
O(3) C(16) 3.39(1) . . ?
O(3) C(17) 3.46(1) . . ?
O(3) C(18) 3.47(1) . . ?
O(3) N(4) 3.487(10) . . ?
O(3) C(15) 3.52(1) . 2_546 ?
O(4) C(8) 2.90(1) . . ?
O(4) N(3) 3.12(1) . . ?
O(4) C(3) 3.20(1) . 1_545 ?
O(4) C(9) 3.20(1) . . ?
O(4) C(7) 3.31(1) . . ?
O(4) C(12) 3.56(1) . . ?
N(5) C(12) 3.47(1) . 3_657 ?
N(6) C(12) 3.38(1) . 3_657 ?
N(6) C(4) 3.44(2) . 1_545 ?
N(7) C(6) 3.27(1) . 2_646 ?
N(7) C(5) 3.30(2) . 2_646 ?
N(7) C(11) 3.46(1) . 4_544 ?
N(7) C(4) 3.56(2) . 1_545 ?
C(1) C(17) 3.55(1) . 4_555 ?
C(4) C(6) 3.43(1) . 3_667 ?
C(5) C(5) 3.47(2) . 3_667 ?
C(5) C(11) 3.48(1) . 4_554 ?
C(5) C(6) 3.56(1) . 3_667 ?

loop_
_geom_torsion_atom_site_label_1
_geom_torsion_atom_site_label_2
_geom_torsion_atom_site_label_3
_geom_torsion_atom_site_label_4
_geom_torsion
_geom_torsion_site_symmetry_1
_geom_torsion_site_symmetry_2
_geom_torsion_site_symmetry_3
_geom_torsion_site_symmetry_4
_geom_torsion_publ_flag
Cu(1) N(1) C(1) C(2) 36.3(9) . . . . yes
Cu(1) N(1) C(7) C(8) 37.3(9) . . . . yes
Cu(1) N(1) C(13) C(14) 39.0(8) . . . . yes
Cu(1) N(2) C(2) C(1) 2.6(10) . . . . yes
Cu(1) N(2) C(2) C(3) 177.7(7) . . . . yes
Cu(1) N(2) C(6) C(5) -179.1(7) . . . . yes
Cu(1) N(3) C(8) C(7) -1(1) . . . . yes
Cu(1) N(3) C(8) C(9) 175.7(8) . . . . yes
Cu(1) N(3) C(12) C(11) -172.9(8) . . . . yes
Cu(1) N(4) C(14) C(13) 2.0(10) . . . . yes
Cu(1) N(4) C(14) C(15) 179.4(8) . . . . yes
Cu(1) N(4) C(18) C(17) -179.5(8) . . . . yes
Cu(1) N(5) N(6) N(7) -132(11) . . . . yes
N(1) Cu(1) N(2) C(2) 14.7(6) . . . . yes
N(1) Cu(1) N(2) C(6) -163.3(8) . . . . yes
N(1) Cu(1) N(3) C(8) 18.5(7) . . . . yes
N(1) Cu(1) N(3) C(12) -167.1(9) . . . . yes
N(1) Cu(1) N(4) C(14) 16.4(6) . . . . yes
N(1) Cu(1) N(4) C(18) -160.3(9) . . . . yes
N(1) Cu(1) N(5) N(6) -165(3) . . . . yes
N(1) C(1) C(2) N(2) -25(1) . . . . yes
N(1) C(1) C(2) C(3) 158.9(9) . . . . yes
N(1) C(7) C(8) N(3) -23(1) . . . . yes
N(1) C(7) C(8) C(9) 158.7(9) . . . . yes
N(1) C(13) C(14) N(4) -27(1) . . . . yes
N(1) C(13) C(14) C(15) 155.1(9) . . . . yes
N(2) Cu(1) N(1) C(1) -27.7(6) . . . . yes
N(2) Cu(1) N(1) C(7) -147.5(6) . . . . yes
N(2) Cu(1) N(1) C(13) 92.2(6) . . . . yes
N(2) Cu(1) N(3) C(8) 94.2(7) . . . . yes
N(2) Cu(1) N(3) C(12) -91.4(9) . . . . yes
N(2) Cu(1) N(4) C(14) -58.0(7) . . . . yes
N(2) Cu(1) N(4) C(18) 125.3(8) . . . . yes
N(2) Cu(1) N(5) N(6) -112(1) . . . . yes
N(2) C(2) C(3) C(4) 3(1) . . . . yes
N(2) C(6) C(5) C(4) -1(1) . . . . yes
N(3) Cu(1) N(1) C(1) 89.8(6) . . . . yes
N(3) Cu(1) N(1) C(7) -30.1(6) . . . . yes
N(3) Cu(1) N(1) C(13) -150.4(6) . . . . yes
N(3) Cu(1) N(2) C(2) -60.5(7) . . . . yes
N(3) Cu(1) N(2) C(6) 121.5(8) . . . . yes
N(3) Cu(1) N(4) C(14) 90.6(7) . . . . yes
N(3) Cu(1) N(4) C(18) -86.1(9) . . . . yes
N(3) Cu(1) N(5) N(6) 131(1) . . . . yes
N(3) C(8) C(9) C(10) 0(1) . . . . yes
N(3) C(12) C(11) C(10) -3(1) . . . . yes
N(4) Cu(1) N(1) C(1) -149.8(6) . . . . yes
N(4) Cu(1) N(1) C(7) 90.3(6) . . . . yes
N(4) Cu(1) N(1) C(13) -30.0(6) . . . . yes
N(4) Cu(1) N(2) C(2) 89.0(7) . . . . yes
N(4) Cu(1) N(2) C(6) -89.1(8) . . . . yes
N(4) Cu(1) N(3) C(8) -55.8(8) . . . . yes
N(4) Cu(1) N(3) C(12) 118.5(8) . . . . yes
N(4) Cu(1) N(5) N(6) 10(1) . . . . yes
N(4) C(14) C(15) C(16) 1(1) . . . . yes
N(4) C(18) C(17) C(16) -2(1) . . . . yes
N(5) Cu(1) N(1) C(1) 26(4) . . . . yes
N(5) Cu(1) N(1) C(7) -93(4) . . . . yes
N(5) Cu(1) N(1) C(13) 145(4) . . . . yes
N(5) Cu(1) N(2) C(2) -161.3(6) . . . . yes
N(5) Cu(1) N(2) C(6) 20.6(8) . . . . yes
N(5) Cu(1) N(3) C(8) -165.9(7) . . . . yes
N(5) Cu(1) N(3) C(12) 8.4(9) . . . . yes
N(5) Cu(1) N(4) C(14) -163.2(7) . . . . yes
N(5) Cu(1) N(4) C(18) 20.1(9) . . . . yes
C(1) N(1) C(7) C(8) -80.9(9) . . . . yes
C(1) N(1) C(13) C(14) 157.0(7) . . . . yes
C(1) C(2) N(2) C(6) -179.2(8) . . . . yes
C(1) C(2) C(3) C(4) 178.7(9) . . . . yes
C(2) N(2) C(6) C(5) 2(1) . . . . yes
C(2) C(1) N(1) C(7) 154.2(7) . . . . yes
C(2) C(1) N(1) C(13) -81.2(9) . . . . yes
C(2) C(3) C(4) C(5) -2(1) . . . . yes
C(3) C(2) N(2) C(6) -4(1) . . . . yes
C(3) C(4) C(5) C(6) 1(1) . . . . yes
C(7) N(1) C(13) C(14) -78.9(9) . . . . yes
C(7) C(8) N(3) C(12) -176.8(9) . . . . yes
C(7) C(8) C(9) C(10) 177.0(10) . . . . yes
C(8) N(3) C(12) C(11) 1(1) . . . . yes
C(8) C(7) N(1) C(13) 154.8(8) . . . . yes
C(8) C(9) C(10) C(11) -1(1) . . . . yes
C(9) C(8) N(3) C(12) 0(1) . . . . yes
C(9) C(10) C(11) C(12) 3(1) . . . . yes
C(13) C(14) N(4) C(18) 179.0(9) . . . . yes
C(13) C(14) C(15) C(16) 178.6(10) . . . . yes
C(14) N(4) C(18) C(17) 3(1) . . . . yes
C(14) C(15) C(16) C(17) 0(1) . . . . yes
C(15) C(14) N(4) C(18) -3(1) . . . . yes
C(15) C(16) C(17) C(18) 0(1) . . . . yes
C(15) C(16) C(17) C(18) 0(1) . . . . yes
